data_2015349
loop_
_publ_author_name
'Kisi, Erich H.'
'Forrester, Jennifer S.'
'Knight, Kevin S.'

_publ_section_title
;
 PbZn~1/3~Nb~2/3~O~3~ at 4.2 and 295K
;
_journal_coeditor_code FA1185
_journal_issue 6
_journal_name_full 'Acta Crystallographica Section C'
_journal_page_first i46
_journal_page_last i48
_journal_paper_doi 10.1107/S0108270106011991
_journal_volume 62
_journal_year 2006
_chemical_formula_sum 'Nb0.61 O3 Pb Zn0.39'
_chemical_formula_weight 338.93
_space_group_IT_number 160
_symmetry_cell_setting trigonal
_symmetry_space_group_name_Hall 'P 3* -2'
_symmetry_space_group_name_H-M 'R 3 m :R'
_cell_angle_alpha 89.9226(5)
_cell_angle_beta 89.9226
_cell_angle_gamma 89.9226
_cell_formula_units_Z 1
_cell_length_a 4.06240(8)
_cell_length_b 4.0624
_cell_length_c 4.0624
_cell_measurement_temperature 295
_cell_volume 67.0420(13)
_computing_structure_refinement GSAS
_diffrn_measurement_device_type 'HRPD beamline, ISIS, Didcot'
_diffrn_radiation_probe neutron
_diffrn_radiation_type 'time-of-flight neutron'
_diffrn_radiation_wavelength 0.65-2.45
_exptl_crystal_density_diffrn 8.396
_exptl_crystal_density_method 'not measured'
_refine_ls_goodness_of_fit_all 1.49
_refine_ls_matrix_type full
_refine_ls_number_parameters 37
_refine_ls_number_restraints 0
_refine_ls_shift/su_max 0.03
_refine_ls_shift/su_mean 0.00
_cod_data_source_file fa1185.cif
_cod_data_source_block 295K
_cod_depositor_comments
;
The following automatic conversions were performed:
'_geom_bond_publ_flag' value 'N' changed to 'n' according to
'/home/saulius/struct/CIF-dictionaries/cif_core.dic' dictionary named
'cif_core.dic' version 2.4.1 from 2010-06-29 (7
times).

'_geom_angle_publ_flag' value 'N' changed to 'n' according to
'/home/saulius/struct/CIF-dictionaries/cif_core.dic' dictionary named
'cif_core.dic' version 2.4.1 from 2010-06-29 (8 times).

Automatic conversion script
Id: cif_fix_enum 1527 2010-12-29 10:47:43Z saulius 

The following automatic conversions were performed:

'_geom_bond_publ_flag' value 'N' changed to 'n' according to
/home/saulius/struct/CIF-dictionaries/cif_core.dic dictionary named
'cif_core.dic' version 2.4.1 from 2010-06-29 (7
times).

'_geom_angle_publ_flag' value 'N' changed to 'n' according
to /home/saulius/struct/CIF-dictionaries/cif_core.dic dictionary
named 'cif_core.dic' version 2.4.1 from 2010-06-29 (8 times).

Automatic conversion script
Id: cif_fix_values 1715 2011-07-08 13:25:40Z adriana 
;
_cod_original_cell_volume 67.042(4)
_cod_original_sg_symbol_H-M 'R 3 m'
_cod_database_code 2015349

loop_
_symmetry_equiv_pos_site_id
_symmetry_equiv_pos_as_xyz
1 +x,+y,+z
2 +z,+x,+y
3 +y,+z,+x
4 +y,+x,+z
5 +z,+y,+x
6 +x,+z,+y

loop_
_atom_site_aniso_label
_atom_site_aniso_U_11
_atom_site_aniso_U_22
_atom_site_aniso_U_33
_atom_site_aniso_U_12
_atom_site_aniso_U_13
_atom_site_aniso_U_23
Pb1 0.0495(8) 0.0495(8) 0.0495(8) -0.0120(10) -0.0120(10) -0.0120(10)
O1 0.0230(10) 0.0288(7) 0.0288(7) -0.0013(9) -0.0013(9) -0.0050(10)

loop_
_atom_site_type_symbol
_atom_site_label
_atom_site_fract_x
_atom_site_fract_y
_atom_site_fract_z
_atom_site_U_iso_or_equiv
_atom_site_thermal_displace_type
_atom_site_occupancy
Pb Pb1 0.5 0.5 0.5 0.0494 Uani 1.0
Zn Zn1 0.0216(5) 0.0216(5) 0.0216(5) 0.0167(5) Uiso 0.39
Nb Nb1 0.0216(5) 0.0216(5) 0.0216(5) 0.0167(5) Uiso 0.61
O O1 0.5377(7) 0.0469(6) 0.0469(6) 0.0269 Uani 1.0

loop_
_atom_type_symbol
Pb
Zn
Nb
O

loop_
_geom_angle_atom_site_label_1
_geom_angle_atom_site_label_2
_geom_angle_atom_site_label_3
_geom_angle_site_symmetry_1
_geom_angle_site_symmetry_3
_geom_angle
_geom_angle_publ_flag
O1 Pb1 O1 1_555 2_555 65.30(10) n
O1 Nb1 O1 1_455 1_555 172.5(3) n
O1 Nb1 O1 1_455 2_545 95.3(2) n
O1 Nb1 O1 1_455 2_555 89.80(2) n
O1 Nb1 O1 1_555 2_555 84.6(2) n
Pb1 O1 Nb1 1_555 1_555 90.50(10) n
Pb1 O1 Nb1 1_555 1_655 97.1(2) n
Nb1 O1 Nb1 1_555 1_655 172.5(3) n

loop_
_geom_bond_atom_site_label_1
_geom_bond_atom_site_label_2
_geom_bond_site_symmetry_2
_geom_bond_distance
_geom_bond_publ_flag
Pb1 Nb1 1_555 3.362(3) n
Pb1 Nb1 1_556 3.4660(10) n
Pb1 Nb1 1_566 3.5740(10) n
Pb1 O1 1_555 2.614(3) n
Pb1 O1 1_556 2.8868(4) n
Nb1 O1 1_455 1.977(4) n
Nb1 O1 1_555 2.094(4) n
